data_2237914
loop_
_publ_author_name
'Patel, U. H.'
'Gandhi, S. A.'
'Barot, V. M.'
'Varma, N. V. S.'

_publ_section_title
;
 1-[3-(2-Benzyloxy-6-hydroxy-4-methylphenyl)-5-[3,5-bis(trifluoromethyl)phenyl]-4,5-dihydro-1<i>H</i>-pyrazol-1-yl]propane-1-one
;
_journal_coeditor_code JJ2162
_journal_issue 6
_journal_name_full 'Acta Crystallographica Section E'
_journal_page_first o840
_journal_paper_doi 10.1107/S160053681301180X
_journal_volume 69
_journal_year 2013
_chemical_formula_iupac 'C28 H24 F6 N2 O3'
_chemical_formula_moiety 'C28 H24 F6 N2 O3'
_chemical_formula_sum 'C28 H24 F6 N2 O3'
_chemical_formula_weight 550.49
_chemical_name_systematic
1-[3-(2-Benzyloxy-6-hydroxy-4-methylphenyl)-5-[3,5-bis(trifluoromethyl)phenyl]-4,5-dihydro-1<i>H</i>-pyrazol-1-yl]propane-1-one
_space_group_IT_number 14
_symmetry_cell_setting monoclinic
_symmetry_space_group_name_Hall '-P 2yn'
_symmetry_space_group_name_H-M 'P 1 21/n 1'
_atom_sites_solution_hydrogens geom
_atom_sites_solution_primary direct
_atom_sites_solution_secondary difmap
_cell_angle_alpha 90
_cell_angle_beta 91.494(2)
_cell_angle_gamma 90
_cell_formula_units_Z 4
_cell_length_a 4.8822(2)
_cell_length_b 23.4752(9)
_cell_length_c 22.4311(9)
_cell_measurement_temperature 273(2)
_cell_measurement_theta_max 27.73
_cell_measurement_theta_min 2.86
_cell_volume 2569.97(18)
_computing_cell_refinement 'SAINT (Bruker, 2008 )'
_computing_data_collection 'APEX2 (Bruker, 2008 )'
_computing_data_reduction 'SAINT (Bruker, 2008)'
_computing_molecular_graphics 'PLATON (Spek, 2009)'
_computing_publication_material 'publCIF (Westrip, 2010)'
_computing_structure_refinement 'SHELXL97 (Sheldrick, 2008)'
_computing_structure_solution 'SHELXS97 (Sheldrick, 2008)'
_diffrn_ambient_temperature 273(2)
_diffrn_measured_fraction_theta_full 0.998
_diffrn_measured_fraction_theta_max 0.998
_diffrn_measurement_device_type 'Bruker Kappa APEXII CCD'
_diffrn_measurement_method CCD
_diffrn_radiation_monochromator graphite
_diffrn_radiation_source 'sealed X-ray tube'
_diffrn_radiation_type MoK\a
_diffrn_radiation_wavelength 0.71073
_diffrn_reflns_av_R_equivalents 0.0749
_diffrn_reflns_limit_h_max 5
_diffrn_reflns_limit_h_min -5
_diffrn_reflns_limit_k_max 27
_diffrn_reflns_limit_k_min -27
_diffrn_reflns_limit_l_max 26
_diffrn_reflns_limit_l_min -26
_diffrn_reflns_number 19610
_diffrn_reflns_theta_full 25.00
_diffrn_reflns_theta_max 25.00
_diffrn_reflns_theta_min 2.86
_diffrn_standards_number 3
_exptl_absorpt_coefficient_mu 0.122
_exptl_absorpt_correction_T_max 0.988
_exptl_absorpt_correction_T_min 0.951
_exptl_absorpt_correction_type multi-scan
_exptl_absorpt_process_details '(SADABS; Bruker, 2008)'
_exptl_crystal_colour white
_exptl_crystal_density_diffrn 1.423
_exptl_crystal_density_method 'not measured'
_exptl_crystal_description needle
_exptl_crystal_F_000 1136
_exptl_crystal_size_max 0.54
_exptl_crystal_size_mid 0.34
_exptl_crystal_size_min 0.10
_refine_diff_density_max 0.558
_refine_diff_density_min -0.410
_refine_ls_extinction_method none
_refine_ls_goodness_of_fit_ref 1.003
_refine_ls_hydrogen_treatment constr
_refine_ls_matrix_type full
_refine_ls_number_parameters 352
_refine_ls_number_reflns 4514
_refine_ls_number_restraints 0
_refine_ls_restrained_S_all 1.003
_refine_ls_R_factor_all 0.1123
_refine_ls_R_factor_gt 0.0700
_refine_ls_shift/su_max 0.000
_refine_ls_shift/su_mean 0.000
_refine_ls_structure_factor_coef Fsqd
_refine_ls_weighting_details 'calc w=1/[\s^2^(Fo^2^)+(0.1524P)^2^+0.0000P] where P=(Fo^2^+2Fc^2^)/3'
_refine_ls_weighting_scheme calc
_refine_ls_wR_factor_gt 0.2097
_refine_ls_wR_factor_ref 0.2460
_reflns_number_gt 2491
_reflns_number_total 4514
_reflns_threshold_expression I>2sigma(I)
_cod_data_source_file jj2162.cif
_cod_data_source_block I
_cod_original_sg_symbol_H-M 'P 21/n'
_cod_database_code 2237914
_cod_database_fobs_code 2237914

loop_
_symmetry_equiv_pos_as_xyz
'x, y, z'
'-x+1/2, y+1/2, -z+1/2'
'-x, -y, -z'
'x-1/2, -y-1/2, z-1/2'

loop_
_atom_site_type_symbol
_atom_site_label
_atom_site_fract_x
_atom_site_fract_y
_atom_site_fract_z
_atom_site_U_iso_or_equiv
_atom_site_adp_type
_atom_site_calc_flag
_atom_site_refinement_flags
_atom_site_occupancy
N N1 0.1214(5) 0.55900(10) 0.66924(11) 0.0539(7) Uani d . 1
N N2 0.3088(5) 0.58603(11) 0.63303(10) 0.0543(7) Uani d . 1
C C3 0.3815(6) 0.63423(12) 0.65664(13) 0.0496(8) Uani d . 1
C C4 0.2432(7) 0.64580(13) 0.71404(14) 0.0579(8) Uani d . 1
H H4A 0.135 0.6804 0.7115 0.069 Uiso calc R 1
H H4B 0.3757 0.6492 0.7468 0.069 Uiso calc R 1
C C5 0.0589(6) 0.59313(13) 0.72178(13) 0.0515(8) Uani d . 1
H H5 -0.1338 0.6048 0.7195 0.062 Uiso calc R 1
C C6 -0.0355(7) 0.51471(13) 0.64937(14) 0.0543(8) Uani d . 1
C C7 0.0403(7) 0.48937(15) 0.59035(15) 0.0658(9) Uani d . 1
H H7A 0.2281 0.476 0.5933 0.079 Uiso calc R 1
H H7B 0.0315 0.519 0.5602 0.079 Uiso calc R 1
C C8 -0.1418(8) 0.44063(16) 0.57049(18) 0.0830(12) Uani d . 1
H H8A -0.0827 0.4265 0.5327 0.124 Uiso calc R 1
H H8B -0.3277 0.4537 0.5665 0.124 Uiso calc R 1
H H8C -0.1307 0.4106 0.5995 0.124 Uiso calc R 1
O O9 -0.2171(5) 0.49645(10) 0.68000(10) 0.0699(7) Uani d . 1
C C10 0.5820(6) 0.67000(13) 0.62685(13) 0.0532(8) Uani d . 1
C C11 0.6938(7) 0.65374(13) 0.57238(14) 0.0571(8) Uani d . 1
C C12 0.8825(7) 0.68729(15) 0.54402(15) 0.0654(9) Uani d . 1
H H12 0.9499 0.6755 0.5076 0.079 Uiso calc R 1
C C13 0.9730(7) 0.73805(15) 0.56867(17) 0.0640(9) Uani d . 1
C C14 0.8683(7) 0.75504(14) 0.62281(16) 0.0657(10) Uani d . 1
H H14 0.9278 0.7889 0.6402 0.079 Uiso calc R 1
C C15 0.6766(7) 0.72210(14) 0.65103(15) 0.0605(9) Uani d . 1
O O16 0.6203(5) 0.60455(10) 0.54461(10) 0.0770(8) Uani d . 1
H H16 0.5078 0.5877 0.5646 0.115 Uiso calc R 1
C C17 1.1739(8) 0.77503(17) 0.53729(18) 0.0844(12) Uani d . 1
H H17A 1.2123 0.8083 0.5609 0.127 Uiso calc R 1
H H17B 1.0976 0.7863 0.4992 0.127 Uiso calc R 1
H H17C 1.3404 0.7542 0.5317 0.127 Uiso calc R 1
O O18 0.5648(6) 0.73696(10) 0.70381(11) 0.0824(8) Uani d . 1
C C19 0.6523(9) 0.78764(16) 0.73329(19) 0.0842(12) Uani d . 1
H H19A 0.6385 0.8197 0.7061 0.101 Uiso calc R 1
H H19B 0.842 0.7839 0.7467 0.101 Uiso calc R 1
C C20 0.4748(8) 0.79714(18) 0.78508(18) 0.0758(11) Uani d . 1
C C21 0.3242(9) 0.8464(2) 0.7888(2) 0.0907(13) Uani d . 1
H H21 0.3401 0.8733 0.7586 0.109 Uiso calc R 1
C C22 0.1532(11) 0.8579(3) 0.8341(3) 0.1063(15) Uani d . 1
H H22 0.0572 0.8921 0.8352 0.128 Uiso calc R 1
C C23 0.1262(10) 0.8189(3) 0.8770(3) 0.1106(17) Uani d . 1
H H23 0.0065 0.8262 0.9077 0.133 Uiso calc R 1
C C24 0.2689(13) 0.7684(3) 0.8775(2) 0.1151(17) Uani d . 1
H H24 0.2502 0.742 0.908 0.138 Uiso calc R 1
C C25 0.4458(10) 0.7582(2) 0.8295(2) 0.0996(14) Uani d . 1
H H25 0.5438 0.7242 0.8283 0.12 Uiso calc R 1
C C26 0.1172(6) 0.56381(12) 0.78105(13) 0.0485(8) Uani d . 1
C C27 0.0104(7) 0.58758(14) 0.83107(14) 0.0611(9) Uani d . 1
H H27 -0.1031 0.6192 0.827 0.073 Uiso calc R 1
C C28 0.0657(8) 0.56612(15) 0.88733(15) 0.0690(10) Uani d . 1
C C29 0.2329(8) 0.51930(16) 0.89386(15) 0.0690(10) Uani d . 1
H H29 0.2723 0.5044 0.9315 0.083 Uiso calc R 1
C C30 0.3422(7) 0.49453(13) 0.84349(15) 0.0603(9) Uani d . 1
C C31 0.2878(6) 0.51677(13) 0.78742(14) 0.0546(8) Uani d . 1
H H31 0.365 0.5003 0.7541 0.065 Uiso calc R 1
C C32 -0.0504(12) 0.5936(2) 0.94053(18) 0.0946(14) Uani d . 1
C C36 0.5136(10) 0.44223(17) 0.8505(2) 0.0807(12) Uani d . 1
F F37 0.3614(6) 0.39586(11) 0.85326(17) 0.1375(12) Uani d . 1
F F38 0.6768(7) 0.43269(13) 0.80719(16) 0.1480(14) Uani d . 1
F F39 0.6615(8) 0.44101(13) 0.89967(16) 0.1546(14) Uani d . 1
F F33 -0.1600(12) 0.56096(17) 0.97657(17) 0.219(3) Uani d . 1
F F34 0.1149(8) 0.6254(3) 0.9680(2) 0.235(3) Uani d . 1
F F35 -0.2551(10) 0.6284(2) 0.92844(15) 0.190(2) Uani d . 1

loop_
_atom_site_aniso_label
_atom_site_aniso_U_11
_atom_site_aniso_U_22
_atom_site_aniso_U_33
_atom_site_aniso_U_12
_atom_site_aniso_U_13
_atom_site_aniso_U_23
N1 0.0651(17) 0.0526(16) 0.0442(15) -0.0098(13) 0.0082(12) 0.0046(12)
N2 0.0614(16) 0.0565(17) 0.0448(15) -0.0068(13) 0.0004(12) 0.0073(12)
C3 0.0554(18) 0.0452(18) 0.0480(18) 0.0006(14) -0.0038(14) 0.0049(14)
C4 0.071(2) 0.0496(18) 0.054(2) 0.0050(15) 0.0087(16) 0.0039(15)
C5 0.0540(18) 0.0507(18) 0.0499(18) 0.0048(14) 0.0050(14) 0.0034(14)
C6 0.0599(19) 0.0476(18) 0.055(2) -0.0019(15) 0.0010(16) 0.0059(15)
C7 0.074(2) 0.064(2) 0.059(2) -0.0114(17) 0.0156(17) -0.0002(16)
C8 0.091(3) 0.076(3) 0.083(3) -0.017(2) 0.015(2) -0.023(2)
O9 0.0737(15) 0.0703(16) 0.0666(16) -0.0161(12) 0.0206(12) 0.0007(12)
C10 0.0591(19) 0.0504(18) 0.0498(19) -0.0019(15) 0.0004(15) 0.0066(14)
C11 0.067(2) 0.0492(18) 0.055(2) -0.0003(16) -0.0012(16) 0.0047(16)
C12 0.073(2) 0.065(2) 0.059(2) -0.0020(18) 0.0139(17) 0.0091(17)
C13 0.062(2) 0.059(2) 0.071(2) -0.0037(17) 0.0012(17) 0.0181(18)
C14 0.080(2) 0.0501(19) 0.067(2) -0.0122(17) 0.0000(19) 0.0046(16)
C15 0.066(2) 0.059(2) 0.056(2) -0.0091(16) -0.0026(16) 0.0033(16)
O16 0.0990(19) 0.0673(16) 0.0659(16) -0.0194(13) 0.0254(13) -0.0101(12)
C17 0.084(3) 0.077(3) 0.093(3) -0.017(2) 0.012(2) 0.022(2)
O18 0.108(2) 0.0729(17) 0.0669(17) -0.0386(14) 0.0217(14) -0.0174(13)
C19 0.094(3) 0.067(2) 0.092(3) -0.022(2) 0.011(2) -0.020(2)
C20 0.082(3) 0.070(3) 0.075(3) -0.015(2) -0.001(2) -0.019(2)
C21 0.095(3) 0.089(3) 0.089(3) -0.005(3) 0.003(2) -0.026(2)
C22 0.112(4) 0.104(4) 0.103(4) -0.005(3) 0.006(3) -0.019(3)
C23 0.100(4) 0.123(5) 0.109(4) -0.007(3) 0.007(3) -0.048(4)
C24 0.147(5) 0.117(4) 0.081(4) -0.023(4) 0.004(3) -0.006(3)
C25 0.112(4) 0.094(3) 0.093(4) -0.004(3) 0.000(3) -0.011(3)
C26 0.0526(18) 0.0464(17) 0.0467(18) -0.0022(13) 0.0056(14) 0.0002(13)
C27 0.072(2) 0.0548(19) 0.057(2) 0.0073(16) 0.0118(17) 0.0005(16)
C28 0.095(3) 0.063(2) 0.050(2) 0.003(2) 0.0152(18) -0.0002(17)
C29 0.090(3) 0.069(2) 0.048(2) -0.011(2) 0.0017(18) 0.0079(17)
C30 0.071(2) 0.0503(19) 0.060(2) -0.0009(16) 0.0009(17) 0.0112(16)
C31 0.0609(19) 0.0533(19) 0.0497(19) 0.0025(15) 0.0049(15) 0.0012(15)
C32 0.141(4) 0.098(3) 0.046(2) 0.014(3) 0.010(3) -0.008(2)
C36 0.099(3) 0.065(3) 0.078(3) 0.011(2) -0.009(3) 0.018(2)
F37 0.136(2) 0.0594(16) 0.216(3) 0.0071(15) -0.006(2) 0.0306(18)
F38 0.167(3) 0.128(2) 0.152(3) 0.088(2) 0.065(2) 0.053(2)
F39 0.187(3) 0.125(2) 0.148(3) 0.057(2) -0.078(2) 0.0105(19)
F33 0.400(7) 0.148(3) 0.119(3) 0.008(4) 0.160(4) -0.001(2)
F34 0.156(3) 0.362(7) 0.188(4) -0.068(4) 0.061(3) -0.206(5)
F35 0.242(4) 0.229(4) 0.102(2) 0.119(4) 0.033(3) -0.038(2)

loop_
_atom_type_symbol
_atom_type_description
_atom_type_scat_dispersion_real
_atom_type_scat_dispersion_imag
_atom_type_scat_source
C C 0.0033 0.0016 'International Tables Vol C Tables 4.2.6.8 and 6.1.1.4'
H H 0 0 'International Tables Vol C Tables 4.2.6.8 and 6.1.1.4'
N N 0.0061 0.0033 'International Tables Vol C Tables 4.2.6.8 and 6.1.1.4'
O O 0.0106 0.006 'International Tables Vol C Tables 4.2.6.8 and 6.1.1.4'
F F 0.0171 0.0103 'International Tables Vol C Tables 4.2.6.8 and 6.1.1.4'

loop_
_geom_angle_atom_site_label_1
_geom_angle_atom_site_label_2
_geom_angle_atom_site_label_3
_geom_angle
_geom_angle_publ_flag
C6 N1 N2 122.0(3) no
C6 N1 C5 123.7(3) no
N2 N1 C5 112.0(2) ?
C3 N2 N1 109.7(2) ?
N2 C3 C10 119.6(3) no
N2 C3 C4 112.7(3) no
C10 C3 C4 127.7(3) ?
C3 C4 C5 103.3(2) ?
C3 C4 H4A 111.1 ?
C5 C4 H4A 111.1 ?
C3 C4 H4B 111.1 ?
C5 C4 H4B 111.1 ?
H4A C4 H4B 109.1 ?
N1 C5 C26 114.8(2) no
N1 C5 C4 102.3(2) ?
C26 C5 C4 111.5(2) ?
N1 C5 H5 109.3 ?
C26 C5 H5 109.3 ?
C4 C5 H5 109.3 ?
O9 C6 N1 119.9(3) ?
O9 C6 C7 123.9(3) ?
N1 C6 C7 116.2(3) ?
C6 C7 C8 113.8(3) ?
C6 C7 H7A 108.8 ?
C8 C7 H7A 108.8 ?
C6 C7 H7B 108.8 ?
C8 C7 H7B 108.8 ?
H7A C7 H7B 107.7 ?
C7 C8 H8A 109.5 ?
C7 C8 H8B 109.5 ?
H8A C8 H8B 109.5 ?
C7 C8 H8C 109.5 ?
H8A C8 H8C 109.5 ?
H8B C8 H8C 109.5 ?
C11 C10 C15 116.1(3) ?
C11 C10 C3 121.4(3) ?
C15 C10 C3 122.5(3) ?
O16 C11 C12 116.5(3) ?
O16 C11 C10 121.8(3) ?
C12 C11 C10 121.7(3) ?
C11 C12 C13 121.2(3) ?
C11 C12 H12 119.4 ?
C13 C12 H12 119.4 ?
C12 C13 C14 118.5(3) ?
C12 C13 C17 121.2(4) ?
C14 C13 C17 120.3(3) ?
C15 C14 C13 120.6(3) ?
C15 C14 H14 119.7 ?
C13 C14 H14 119.7 ?
O18 C15 C14 123.2(3) ?
O18 C15 C10 114.9(3) ?
C14 C15 C10 121.9(3) ?
C11 O16 H16 109.5 ?
C13 C17 H17A 109.5 ?
C13 C17 H17B 109.5 ?
H17A C17 H17B 109.5 ?
C13 C17 H17C 109.5 ?
H17A C17 H17C 109.5 ?
H17B C17 H17C 109.5 ?
C15 O18 C19 119.7(3) ?
O18 C19 C20 108.4(3) no
O18 C19 H19A 110 ?
C20 C19 H19A 110 ?
O18 C19 H19B 110 ?
C20 C19 H19B 110 ?
H19A C19 H19B 108.4 ?
C25 C20 C21 117.1(4) ?
C25 C20 C19 123.0(4) ?
C21 C20 C19 119.9(4) ?
C22 C21 C20 123.5(5) ?
C22 C21 H21 118.2 ?
C20 C21 H21 118.2 ?
C23 C22 C21 118.5(5) ?
C23 C22 H22 120.8 ?
C21 C22 H22 120.8 ?
C22 C23 C24 122.4(5) ?
C22 C23 H23 118.8 ?
C24 C23 H23 118.8 ?
C23 C24 C25 117.3(5) ?
C23 C24 H24 121.4 ?
C25 C24 H24 121.4 ?
C20 C25 C24 121.2(5) ?
C20 C25 H25 119.4 ?
C24 C25 H25 119.4 ?
C27 C26 C31 118.7(3) ?
C27 C26 C5 117.8(3) ?
C31 C26 C5 123.3(3) ?
C26 C27 C28 122.1(3) ?
C26 C27 H27 118.9 ?
C28 C27 H27 118.9 ?
C29 C28 C27 119.4(3) ?
C29 C28 C32 120.0(3) ?
C27 C28 C32 120.6(4) ?
C28 C29 C30 119.2(3) ?
C28 C29 H29 120.4 ?
C30 C29 H29 120.4 ?
C31 C30 C29 120.9(3) ?
C31 C30 C36 120.1(3) ?
C29 C30 C36 119.0(3) ?
C30 C31 C26 119.7(3) ?
C30 C31 H31 120.2 ?
C26 C31 H31 120.2 ?
F33 C32 F34 109.3(5) ?
F33 C32 F35 100.3(5) ?
F34 C32 F35 101.9(5) ?
F33 C32 C28 115.8(4) ?
F34 C32 C28 113.7(5) ?
F35 C32 C28 114.2(4) ?
F38 C36 F39 107.1(4) ?
F38 C36 F37 104.6(4) ?
F39 C36 F37 104.0(3) ?
F38 C36 C30 114.8(3) ?
F39 C36 C30 113.8(4) ?
F37 C36 C30 111.6(4) ?

loop_
_geom_bond_atom_site_label_1
_geom_bond_atom_site_label_2
_geom_bond_distance
_geom_bond_publ_flag
N1 C6 1.360(4) no
N1 N2 1.392(3) no
N1 C5 1.464(4) no
N2 C3 1.295(4) no
C3 C10 1.464(4) no
C3 C4 1.495(4) no
C4 C5 1.541(4) no
C4 H4A 0.97 ?
C4 H4B 0.97 ?
C5 C26 1.517(4) ?
C5 H5 0.98 ?
C6 O9 1.214(4) no
C6 C7 1.506(5) ?
C7 C8 1.509(5) ?
C7 H7A 0.97 ?
C7 H7B 0.97 ?
C8 H8A 0.96 ?
C8 H8B 0.96 ?
C8 H8C 0.96 ?
C10 C11 1.404(4) ?
C10 C15 1.411(4) ?
C11 O16 1.356(4) ?
C11 C12 1.380(5) ?
C12 C13 1.381(5) ?
C12 H12 0.93 ?
C13 C14 1.389(5) ?
C13 C17 1.499(5) ?
C14 C15 1.380(5) ?
C14 H14 0.93 ?
C15 O18 1.362(4) ?
O16 H16 0.82 ?
C17 H17A 0.96 ?
C17 H17B 0.96 ?
C17 H17C 0.96 ?
O18 C19 1.421(4) no
C19 C20 1.484(5) ?
C19 H19A 0.97 ?
C19 H19B 0.97 ?
C20 C25 1.362(6) ?
C20 C21 1.374(6) ?
C21 C22 1.359(6) ?
C21 H21 0.93 ?
C22 C23 1.338(7) ?
C22 H22 0.93 ?
C23 C24 1.376(8) ?
C23 H23 0.93 ?
C24 C25 1.418(7) ?
C24 H24 0.93 ?
C25 H25 0.93 ?
C26 C27 1.368(4) ?
C26 C31 1.388(4) ?
C27 C28 1.379(5) ?
C27 H27 0.93 ?
C28 C29 1.374(5) ?
C28 C32 1.482(5) ?
C29 C30 1.390(5) ?
C29 H29 0.93 ?
C30 C31 1.381(4) ?
C30 C36 1.492(5) ?
C31 H31 0.93 ?
C32 F33 1.244(6) ?
C32 F34 1.251(6) ?
C32 F35 1.315(6) no
C36 F38 1.291(5) ?
C36 F39 1.303(5) ?
C36 F37 1.320(5) ?

loop_
_geom_hbond_atom_site_label_D
_geom_hbond_atom_site_label_H
_geom_hbond_atom_site_label_A
_geom_hbond_site_symmetry_D
_geom_hbond_site_symmetry_H
_geom_hbond_site_symmetry_A
_geom_hbond_distance_DH
_geom_hbond_distance_HA
_geom_hbond_distance_DA
_geom_hbond_angle_DHA
_geom_hbond_publ_flag
O16 H16 N2 1_555 1_555 1_555 0.82 1.840 2.568(3) 147 yes
C31 H31 O9 1_555 1_555 1_655 0.93 2.670 3.490(4) 148 yes
C21 H21 F37 1_555 1_555 2_556 0.93 2.724 3.488(6) 140 yes
C29 H29 F33 1_555 1_555 3_567 0.93 2.639 3.490(5) 152 yes

loop_
_geom_torsion_atom_site_label_1
_geom_torsion_atom_site_label_2
_geom_torsion_atom_site_label_3
_geom_torsion_atom_site_label_4
_geom_torsion_site_symmetry_1
_geom_torsion_site_symmetry_2
_geom_torsion_site_symmetry_3
_geom_torsion_site_symmetry_4
_geom_torsion
_geom_torsion_publ_flag
N1 C6 C7 C8 1_555 1_555 1_555 1_555 -179.7(3) no
C14 C15 O18 C19 1_555 1_555 1_555 1_555 -2.2(5) no
C15 O18 C19 C20 1_555 1_555 1_555 1_555 173.2(3) no
O18 C19 C20 C21 1_555 1_555 1_555 1_555 -120.8(4) no
